data_4122973
loop_
_publ_author_name
'Park, Jinhee'
'Chen, Ying-Pin'
'Perry, Zachary'
'Li, Jian-Rong'
'Zhou, Hong-Cai'

_publ_section_title
;
 Preparation of Core-Shell Coordination Molecular Assemblies via the
 Enrichment of Structure-Directing &quot;Codes&quot; of Bridging Ligands
 and Metathesis of Metal Units.
;
_journal_name_full 'Journal of the American Chemical Society'
_journal_page_first 141120112955009
_journal_paper_doi 10.1021/ja508822r
_journal_year 2014
_chemical_formula_moiety 'C168 H104 Mo8 N24 O56'
_chemical_formula_sum 'C168 H104 Mo8 N24 O56'
_chemical_formula_weight 4122.27
_chemical_name_systematic
; 
 ? 
;
_space_group_IT_number 87
_symmetry_cell_setting tetragonal
_symmetry_space_group_name_Hall '-I 4'
_symmetry_space_group_name_H-M 'I 4/m'
_atom_sites_solution_hydrogens geom
_atom_sites_solution_primary direct
_atom_sites_solution_secondary difmap
_audit_creation_method SHELXL-97
_cell_angle_alpha 90.00
_cell_angle_beta 90.00
_cell_angle_gamma 90.00
_cell_formula_units_Z 2
_cell_length_a 34.623(2)
_cell_length_b 34.623(2)
_cell_length_c 16.4266(10)
_cell_measurement_reflns_used 9919
_cell_measurement_temperature 110(2)
_cell_measurement_theta_max 22.6731
_cell_measurement_theta_min 2.3527
_cell_volume 19691(2)
_computing_cell_refinement 'SAINT+ ver. (Bruker, 2001)'
_computing_data_collection 'APEX2  (Bruker, 2008)'
_computing_data_reduction 'SAINT+ ver. (Bruker, 2001)'
_computing_molecular_graphics 'SHELXTL (Sheldrick, 2008)'
_computing_publication_material 'SHELXTL (Sheldrick, 2008)'
_computing_structure_refinement 'SHELXL-97 (Sheldrick, 2008)'
_computing_structure_solution 'SHELXS-97 (Sheldrick, 2008)'
_diffrn_ambient_temperature 110(2)
_diffrn_measured_fraction_theta_full 0.999
_diffrn_measured_fraction_theta_max 0.999
_diffrn_measurement_device_type 'Bruker SMART APEX II CCD area detector'
_diffrn_measurement_method 'phi and omega scans'
_diffrn_radiation_monochromator graphite
_diffrn_radiation_source 'fine-focus sealed tube'
_diffrn_radiation_type MoK\a
_diffrn_radiation_wavelength 0.71073
_diffrn_reflns_av_R_equivalents 0.0741
_diffrn_reflns_av_sigmaI/netI 0.0556
_diffrn_reflns_limit_h_max 42
_diffrn_reflns_limit_h_min -42
_diffrn_reflns_limit_k_max 42
_diffrn_reflns_limit_k_min -42
_diffrn_reflns_limit_l_max 20
_diffrn_reflns_limit_l_min -20
_diffrn_reflns_number 103537
_diffrn_reflns_theta_full 26.00
_diffrn_reflns_theta_max 26.00
_diffrn_reflns_theta_min 1.66
_exptl_absorpt_coefficient_mu 0.287
_exptl_absorpt_correction_T_max 0.9448
_exptl_absorpt_correction_T_min 0.9188
_exptl_absorpt_correction_type multi-scan
_exptl_absorpt_process_details 'SADABS (Sheldrick, 2008)'
_exptl_crystal_colour orange
_exptl_crystal_density_diffrn 0.695
_exptl_crystal_density_meas ?
_exptl_crystal_density_method 'not measured'
_exptl_crystal_description octahedron
_exptl_crystal_F_000 4128
_exptl_crystal_size_max 0.30
_exptl_crystal_size_mid 0.20
_exptl_crystal_size_min 0.20
_platon_squeeze_details
;
;
_refine_diff_density_max 2.753
_refine_diff_density_min -0.938
_refine_diff_density_rms 0.086
_refine_ls_extinction_method none
_refine_ls_goodness_of_fit_ref 1.002
_refine_ls_hydrogen_treatment constr
_refine_ls_matrix_type full
_refine_ls_number_parameters 261
_refine_ls_number_reflns 10019
_refine_ls_number_restraints 15
_refine_ls_restrained_S_all 1.001
_refine_ls_R_factor_all 0.0881
_refine_ls_R_factor_gt 0.0626
_refine_ls_shift/su_max 0.000
_refine_ls_shift/su_mean 0.000
_refine_ls_structure_factor_coef Fsqd
_refine_ls_weighting_details 'calc w=1/[\s^2^(Fo^2^)+(0.0680P)^2^+65.0000P] where P=(Fo^2^+2Fc^2^)/3'
_refine_ls_weighting_scheme calc
_refine_ls_wR_factor_gt 0.1625
_refine_ls_wR_factor_ref 0.1693
_reflns_number_gt 6514
_reflns_number_total 10019
_reflns_threshold_expression >2sigma(I)
_cod_data_source_file ja508822r_si_002.cif
_cod_data_source_block i4m_nodma_sq
_cod_depositor_comments
;
The following automatic conversions were performed:

'_symmetry_cell_setting' value 'Tetragonal' changed to 'tetragonal'
according to
/home/saulius/struct/COD-crude-data--automatic-downloads/rss-feeds/ACS/lib/dictionaries/cif_core.dic
dictionary named 'cif_core.dic' version 2.4.2 from 2011-04-26.

Automatic conversion script
Id: cif_fix_values 2935 2014-11-11 08:27:57Z andrius 

The following automatic conversions were performed:

'_exptl_crystal_density_meas' value 'not measured' was changed to '?'
- the value is perceived as not measured.

Automatic conversion script
Id: cif_fix_values 3008 2015-01-20 13:52:24Z robertas 
;
_cod_original_sg_symbol_H-M I4/m
_cod_database_code 4122973

loop_
_symmetry_equiv_pos_as_xyz
'x, y, z'
'-y, x, z'
'-x, -y, z'
'y, -x, z'
'x+1/2, y+1/2, z+1/2'
'-y+1/2, x+1/2, z+1/2'
'-x+1/2, -y+1/2, z+1/2'
'y+1/2, -x+1/2, z+1/2'
'-x, -y, -z'
'y, -x, -z'
'x, y, -z'
'-y, x, -z'
'-x+1/2, -y+1/2, -z+1/2'
'y+1/2, -x+1/2, -z+1/2'
'x+1/2, y+1/2, -z+1/2'
'-y+1/2, x+1/2, -z+1/2'

loop_
_atom_site_label
_atom_site_type_symbol
_atom_site_fract_x
_atom_site_fract_y
_atom_site_fract_z
_atom_site_U_iso_or_equiv
_atom_site_adp_type
_atom_site_occupancy
_atom_site_symmetry_multiplicity
_atom_site_calc_flag
_atom_site_refinement_flags
Mo1 Mo 0.041596(13) 0.222301(14) 0.0000 0.03660(15) Uani 1 2 d S
Mo2 Mo 0.092898(13) 0.255477(14) 0.0000 0.03900(16) Uani 1 2 d S
O1 O 0.06349(7) 0.18480(7) 0.09046(17) 0.0390(6) Uani 1 1 d .
O2 O 0.11768(7) 0.22001(7) 0.08992(17) 0.0383(6) Uani 1 1 d .
O3 O 0.29326(7) -0.07040(7) 0.08986(17) 0.0384(6) Uani 1 1 d .
O4 O 0.25797(7) -0.01660(7) 0.08858(16) 0.0356(6) Uani 1 1 d .
O5 O 0.20913(13) 0.21126(10) 0.2947(3) 0.1052(17) Uani 1 1 d .
O6 O 0.38082(10) 0.10321(10) 0.2965(3) 0.0767(11) Uani 1 1 d .
N1 N 0.28776(10) 0.14538(9) 0.2895(2) 0.0804(8) Uani 1 1 d D
N2 N 0.20935(10) 0.14663(10) 0.2742(2) 0.0558(10) Uani 1 1 d D
H2A H 0.2234 0.1248 0.2765 0.067 Uiso 1 1 d R
N3 N 0.32177(10) 0.07703(9) 0.2708(3) 0.0549(10) Uani 1 1 d D
H3B H 0.2963 0.0823 0.2725 0.066 Uiso 1 1 d R
C1 C 0.09803(11) 0.19149(11) 0.1161(3) 0.0405(10) Uani 1 1 d .
C2 C 0.11481(12) 0.16474(12) 0.1761(3) 0.0429(10) Uani 1 1 d .
C3 C 0.09331(14) 0.13418(15) 0.2089(3) 0.0610(13) Uani 1 1 d .
H3A H 0.0674 0.1298 0.1902 0.073 Uiso 1 1 d R
C4 C 0.10972(14) 0.10985(16) 0.2639(4) 0.0746(17) Uani 1 1 d .
H4A H 0.0941 0.0906 0.2903 0.090 Uiso 1 1 d R
C5 C 0.14817(16) 0.11446(17) 0.2863(3) 0.0711(15) Uani 1 1 d .
H5A H 0.1601 0.0961 0.3222 0.085 Uiso 1 1 d R
C6 C 0.16988(11) 0.14408(13) 0.2544(3) 0.0516(12) Uani 1 1 d D
C7 C 0.15315(12) 0.16843(11) 0.1984(3) 0.0423(10) Uani 1 1 d .
H7A H 0.1685 0.1887 0.1749 0.051 Uiso 1 1 d R
C8 C 0.22696(12) 0.18076(12) 0.2877(4) 0.0722(17) Uani 1 1 d D
C9 C 0.27044(11) 0.17987(9) 0.2954(2) 0.0804(8) Uani 1 1 d D
C10 C 0.29058(11) 0.21376(11) 0.3078(3) 0.0804(8) Uani 1 1 d D
H10A H 0.2768 0.2377 0.3113 0.096 Uiso 1 1 d R
C11 C 0.33028(11) 0.21266(11) 0.3147(3) 0.0804(8) Uani 1 1 d D
H11A H 0.3448 0.2358 0.3245 0.096 Uiso 1 1 d R
C12 C 0.34856(12) 0.17736(9) 0.3088(3) 0.0804(8) Uani 1 1 d D
H12A H 0.3761 0.1756 0.3146 0.096 Uiso 1 1 d R
C13 C 0.32633(10) 0.14481(10) 0.2963(3) 0.0804(8) Uani 1 1 d D
C14 C 0.34617(12) 0.10611(11) 0.2887(3) 0.0580(13) Uani 1 1 d D
C15 C 0.33156(13) 0.03909(11) 0.2478(3) 0.0505(11) Uani 1 1 d D
C16 C 0.30671(11) 0.02051(12) 0.1968(3) 0.0441(10) Uani 1 1 d .
H16A H 0.2841 0.0335 0.1770 0.053 Uiso 1 1 d R
C17 C 0.31423(11) -0.01740(12) 0.1708(3) 0.0440(10) Uani 1 1 d .
C18 C 0.34757(12) -0.03619(12) 0.1967(3) 0.0568(13) Uani 1 1 d .
H18A H 0.3531 -0.0618 0.1775 0.068 Uiso 1 1 d R
C19 C 0.37276(16) -0.01640(16) 0.2503(4) 0.0819(19) Uani 1 1 d .
H19A H 0.3956 -0.0294 0.2686 0.098 Uiso 1 1 d R
C20 C 0.36506(14) 0.02097(14) 0.2739(4) 0.0667(16) Uani 1 1 d .
H20A H 0.3825 0.0342 0.3099 0.080 Uiso 1 1 d R
C21 C 0.28703(11) -0.03623(11) 0.1130(2) 0.0353(9) Uani 1 1 d .
O1S O -0.01986(16) 0.1819(2) 0.0000 0.0937(14) Uani 1 2 d S
O2S O 0.15505(16) 0.2948(2) 0.0000 0.0937(14) Uani 1 2 d S

loop_
_atom_site_aniso_label
_atom_site_aniso_U_11
_atom_site_aniso_U_22
_atom_site_aniso_U_33
_atom_site_aniso_U_23
_atom_site_aniso_U_13
_atom_site_aniso_U_12
Mo1 0.0280(3) 0.0345(3) 0.0473(3) 0.000 0.000 -0.0006(2)
Mo2 0.0263(3) 0.0363(3) 0.0543(3) 0.000 0.000 -0.0008(2)
O1 0.0344(15) 0.0311(14) 0.0516(18) 0.0017(13) -0.0022(13) -0.0003(11)
O2 0.0231(13) 0.0383(15) 0.0536(18) -0.0019(13) -0.0050(12) 0.0035(11)
O3 0.0393(15) 0.0262(13) 0.0496(17) 0.0027(12) -0.0025(13) 0.0022(11)
O4 0.0308(14) 0.0294(13) 0.0465(17) 0.0004(12) -0.0008(12) 0.0057(11)
O5 0.110(3) 0.050(2) 0.155(4) -0.042(2) -0.075(3) 0.034(2)
O6 0.046(2) 0.066(2) 0.118(3) -0.012(2) -0.027(2) -0.0100(17)
N1 0.0774(15) 0.0434(10) 0.120(2) -0.0129(12) -0.0575(15) -0.0003(10)
N2 0.056(2) 0.042(2) 0.070(3) -0.0092(19) -0.029(2) 0.0190(18)
N3 0.041(2) 0.045(2) 0.079(3) -0.007(2) -0.018(2) -0.0024(17)
C1 0.033(2) 0.035(2) 0.054(3) -0.0076(19) -0.0013(19) 0.0021(17)
C2 0.039(2) 0.038(2) 0.052(3) -0.001(2) -0.004(2) 0.0055(18)
C3 0.042(3) 0.071(3) 0.070(4) 0.011(3) 0.007(2) 0.015(2)
C4 0.046(3) 0.081(4) 0.097(5) 0.043(3) 0.011(3) 0.014(3)
C5 0.072(4) 0.081(4) 0.060(3) 0.017(3) -0.003(3) 0.017(3)
C6 0.049(3) 0.050(3) 0.057(3) -0.009(2) -0.007(2) 0.007(2)
C7 0.039(2) 0.030(2) 0.057(3) -0.0042(19) -0.006(2) 0.0072(17)
C8 0.072(3) 0.039(3) 0.106(5) -0.013(3) -0.047(3) 0.007(2)
C9 0.0774(15) 0.0434(10) 0.120(2) -0.0129(12) -0.0575(15) -0.0003(10)
C10 0.0774(15) 0.0434(10) 0.120(2) -0.0129(12) -0.0575(15) -0.0003(10)
C11 0.0774(15) 0.0434(10) 0.120(2) -0.0129(12) -0.0575(15) -0.0003(10)
C12 0.0774(15) 0.0434(10) 0.120(2) -0.0129(12) -0.0575(15) -0.0003(10)
C13 0.0774(15) 0.0434(10) 0.120(2) -0.0129(12) -0.0575(15) -0.0003(10)
C14 0.048(3) 0.058(3) 0.068(3) -0.007(3) -0.019(2) -0.013(2)
C15 0.047(3) 0.044(3) 0.060(3) -0.011(2) -0.009(2) -0.001(2)
C16 0.029(2) 0.042(2) 0.061(3) 0.003(2) -0.007(2) 0.0016(17)
C17 0.030(2) 0.040(2) 0.062(3) 0.001(2) -0.005(2) -0.0038(17)
C18 0.043(2) 0.035(2) 0.093(4) -0.004(2) -0.017(3) 0.0105(19)
C19 0.059(3) 0.067(4) 0.119(5) -0.014(3) -0.044(3) 0.014(3)
C20 0.049(3) 0.058(3) 0.093(4) -0.013(3) -0.036(3) 0.013(2)
C21 0.036(2) 0.031(2) 0.039(2) 0.0052(17) 0.0047(18) 0.0012(16)
O1S 0.068(3) 0.145(4) 0.068(3) 0.000 0.000 -0.031(3)
O2S 0.068(3) 0.145(4) 0.068(3) 0.000 0.000 -0.031(3)

loop_
_atom_type_symbol
_atom_type_description
_atom_type_scat_dispersion_real
_atom_type_scat_dispersion_imag
_atom_type_scat_source
C C 0.0033 0.0016 'International Tables Vol C Tables 4.2.6.8 and 6.1.1.4'
H H 0.0000 0.0000 'International Tables Vol C Tables 4.2.6.8 and 6.1.1.4'
Mo Mo -1.6832 0.6857 'International Tables Vol C Tables 4.2.6.8 and 6.1.1.4'
N N 0.0061 0.0033 'International Tables Vol C Tables 4.2.6.8 and 6.1.1.4'
O O 0.0106 0.0060 'International Tables Vol C Tables 4.2.6.8 and 6.1.1.4'

loop_
_geom_angle_atom_site_label_1
_geom_angle_atom_site_label_2
_geom_angle_atom_site_label_3
_geom_angle
_geom_angle_site_symmetry_1
_geom_angle_site_symmetry_3
O4 Mo1 O4 87.96(14) 2 12
O4 Mo1 O1 176.54(10) 2 11
O4 Mo1 O1 91.25(10) 12 11
O4 Mo1 O1 91.25(10) 2 .
O4 Mo1 O1 176.54(10) 12 .
O1 Mo1 O1 89.33(15) 11 .
O4 Mo1 Mo2 91.53(7) 2 .
O4 Mo1 Mo2 91.53(7) 12 .
O1 Mo1 Mo2 91.85(7) 11 .
O1 Mo1 Mo2 91.85(7) . .
O2 Mo2 O2 89.19(14) 11 .
O2 Mo2 Mo1 91.46(7) 11 .
O2 Mo2 Mo1 91.46(7) . .
O2 Mo2 O3 176.98(10) 11 2
O2 Mo2 O3 91.22(10) . 2
Mo1 Mo2 O3 91.52(7) . 2
O2 Mo2 O3 91.22(10) 11 12
O2 Mo2 O3 176.98(10) . 12
Mo1 Mo2 O3 91.52(7) . 12
O3 Mo2 O3 88.22(14) 2 12
C1 O1 Mo1 116.9(2) . .
C1 O2 Mo2 118.1(2) . .
C21 O3 Mo2 116.7(2) . 10
C21 O4 Mo1 117.5(2) . 10
C9 N1 C13 116.9(3) . .
C8 N2 C6 122.2(4) . .
C8 N2 H2A 119.0 . .
C6 N2 H2A 118.8 . .
C14 N3 C15 127.2(4) . .
C14 N3 H3B 117.0 . .
C15 N3 H3B 115.7 . .
O2 C1 O1 121.7(4) . .
O2 C1 C2 120.2(4) . .
O1 C1 C2 118.1(4) . .
C7 C2 C3 118.6(4) . .
C7 C2 C1 119.9(4) . .
C3 C2 C1 121.5(4) . .
C4 C3 C2 120.1(5) . .
C4 C3 H3A 120.3 . .
C2 C3 H3A 119.6 . .
C3 C4 C5 120.3(5) . .
C3 C4 H4A 119.6 . .
C5 C4 H4A 119.9 . .
C6 C5 C4 120.5(5) . .
C6 C5 H5A 119.4 . .
C4 C5 H5A 120.0 . .
C5 C6 C7 118.8(4) . .
C5 C6 N2 119.3(4) . .
C7 C6 N2 121.7(4) . .
C6 C7 C2 121.6(4) . .
C6 C7 H7A 119.0 . .
C2 C7 H7A 119.4 . .
O5 C8 N2 122.8(4) . .
O5 C8 C9 120.7(4) . .
N2 C8 C9 116.5(4) . .
N1 C9 C10 122.8(4) . .
N1 C9 C8 117.3(3) . .
C10 C9 C8 119.9(3) . .
C11 C10 C9 119.5(4) . .
C11 C10 H10A 121.1 . .
C9 C10 H10A 119.5 . .
C10 C11 C12 118.4(4) . .
C10 C11 H11A 120.8 . .
C12 C11 H11A 120.7 . .
C11 C12 C13 118.5(4) . .
C11 C12 H12A 120.2 . .
C13 C12 H12A 121.2 . .
N1 C13 C12 123.8(4) . .
N1 C13 C14 117.3(3) . .
C12 C13 C14 118.9(3) . .
O6 C14 N3 125.6(4) . .
O6 C14 C13 121.0(3) . .
N3 C14 C13 113.3(3) . .
C16 C15 C20 120.3(4) . .
C16 C15 N3 117.0(4) . .
C20 C15 N3 122.7(4) . .
C15 C16 C17 120.7(4) . .
C15 C16 H16A 120.2 . .
C17 C16 H16A 119.0 . .
C18 C17 C16 119.9(4) . .
C18 C17 C21 121.0(4) . .
C16 C17 C21 119.1(4) . .
C17 C18 C19 118.3(4) . .
C17 C18 H18A 119.9 . .
C19 C18 H18A 121.8 . .
C20 C19 C18 120.7(4) . .
C20 C19 H19A 120.9 . .
C18 C19 H19A 118.4 . .
C19 C20 C15 120.0(4) . .
C19 C20 H20A 119.9 . .
C15 C20 H20A 120.0 . .
O3 C21 O4 122.6(4) . .
O3 C21 C17 119.7(3) . .
O4 C21 C17 117.7(3) . .

loop_
_geom_bond_atom_site_label_1
_geom_bond_atom_site_label_2
_geom_bond_distance
_geom_bond_site_symmetry_2
Mo1 O4 2.095(3) 2
Mo1 O4 2.095(3) 12
Mo1 O1 2.114(3) 11
Mo1 O1 2.114(3) .
Mo1 Mo2 2.1153(7) .
Mo2 O2 2.104(3) 11
Mo2 O2 2.104(3) .
Mo2 O3 2.121(3) 2
Mo2 O3 2.121(3) 12
O1 C1 1.289(4) .
O2 C1 1.274(5) .
O3 C21 1.261(4) .
O3 Mo2 2.120(3) 10
O4 C21 1.279(4) .
O4 Mo1 2.096(3) 10
O5 C8 1.229(5) .
O6 C14 1.211(5) .
N1 C9 1.3397(10) .
N1 C13 1.3401(10) .
N2 C8 1.348(4) .
N2 C6 1.408(4) .
N2 H2A 0.9000 .
N3 C14 1.347(4) .
N3 C15 1.408(4) .
N3 H3B 0.9002 .
C1 C2 1.473(6) .
C2 C7 1.383(5) .
C2 C3 1.401(6) .
C3 C4 1.360(7) .
C3 H3A 0.9601 .
C4 C5 1.391(7) .
C4 H4A 0.9599 .
C5 C6 1.376(7) .
C5 H5A 0.9599 .
C6 C7 1.375(6) .
C7 H7A 0.9598 .
C8 C9 1.511(4) .
C9 C10 1.3802(10) .
C10 C11 1.3796(10) .
C10 H10A 0.9599 .
C11 C12 1.3798(10) .
C11 H11A 0.9599 .
C12 C13 1.3800(10) .
C12 H12A 0.9598 .
C13 C14 1.511(4) .
C15 C16 1.362(6) .
C15 C20 1.386(6) .
C16 C17 1.404(6) .
C16 H16A 0.9602 .
C17 C18 1.391(6) .
C17 C21 1.488(6) .
C18 C19 1.416(7) .
C18 H18A 0.9598 .
C19 C20 1.377(7) .
C19 H19A 0.9600 .
C20 H20A 0.9599 .

loop_
_geom_torsion_atom_site_label_1
_geom_torsion_atom_site_label_2
_geom_torsion_atom_site_label_3
_geom_torsion_atom_site_label_4
_geom_torsion
_geom_torsion_site_symmetry_1
_geom_torsion_site_symmetry_4
O4 Mo1 Mo2 O2 -179.39(10) 2 11
O4 Mo1 Mo2 O2 -91.38(10) 12 11
O1 Mo1 Mo2 O2 -0.08(10) 11 11
O1 Mo1 Mo2 O2 89.31(10) . 11
O4 Mo1 Mo2 O2 91.38(10) 2 .
O4 Mo1 Mo2 O2 179.39(10) 12 .
O1 Mo1 Mo2 O2 -89.31(10) 11 .
O1 Mo1 Mo2 O2 0.08(10) . .
O4 Mo1 Mo2 O3 0.13(10) 2 2
O4 Mo1 Mo2 O3 88.13(10) 12 2
O1 Mo1 Mo2 O3 179.43(10) 11 2
O1 Mo1 Mo2 O3 -91.18(10) . 2
O4 Mo1 Mo2 O3 -88.13(10) 2 12
O4 Mo1 Mo2 O3 -0.13(10) 12 12
O1 Mo1 Mo2 O3 91.17(10) 11 12
O1 Mo1 Mo2 O3 -179.44(10) . 12
O4 Mo1 O1 C1 -92.6(3) 2 .
O4 Mo1 O1 C1 -169.5(16) 12 .
O1 Mo1 O1 C1 90.8(3) 11 .
Mo2 Mo1 O1 C1 -1.0(3) . .
O2 Mo2 O2 C1 -90.6(3) 11 .
Mo1 Mo2 O2 C1 0.9(3) . .
O3 Mo2 O2 C1 92.4(3) 2 .
O3 Mo2 O2 C1 171.6(19) 12 .
Mo2 O2 C1 O1 -1.9(5) . .
Mo2 O2 C1 C2 177.1(3) . .
Mo1 O1 C1 O2 2.0(5) . .
Mo1 O1 C1 C2 -177.1(3) . .
O2 C1 C2 C7 -6.1(6) . .
O1 C1 C2 C7 172.9(4) . .
O2 C1 C2 C3 177.0(4) . .
O1 C1 C2 C3 -4.0(6) . .
C7 C2 C3 C4 2.7(7) . .
C1 C2 C3 C4 179.6(5) . .
C2 C3 C4 C5 -1.8(9) . .
C3 C4 C5 C6 1.2(9) . .
C4 C5 C6 C7 -1.6(8) . .
C4 C5 C6 N2 -176.1(5) . .
C8 N2 C6 C5 -141.5(5) . .
C8 N2 C6 C7 44.2(7) . .
C5 C6 C7 C2 2.6(7) . .
N2 C6 C7 C2 176.9(4) . .
C3 C2 C7 C6 -3.1(7) . .
C1 C2 C7 C6 179.9(4) . .
C6 N2 C8 O5 10.3(9) . .
C6 N2 C8 C9 -170.8(4) . .
C13 N1 C9 C8 179.9(4) . .
O5 C8 C9 N1 177.9(5) . .
N2 C8 C9 N1 -1.0(6) . .
O5 C8 C9 C10 -2.2(7) . .
N2 C8 C9 C10 178.9(4) . .
C8 C9 C10 C11 -179.9(4) . .
C10 C11 C12 C13 0.02(9) . .
C9 N1 C13 C12 0.01(7) . .
C9 N1 C13 C14 -179.2(4) . .
C11 C12 C13 N1 -0.02(10) . .
C11 C12 C13 C14 179.2(4) . .
C15 N3 C14 O6 -8.4(9) . .
C15 N3 C14 C13 169.7(4) . .
N1 C13 C14 O6 -177.9(4) . .
C12 C13 C14 O6 2.8(6) . .
N1 C13 C14 N3 3.9(6) . .
C12 C13 C14 N3 -175.4(3) . .
C14 N3 C15 C16 -149.2(5) . .
C14 N3 C15 C20 29.8(8) . .
C20 C15 C16 C17 1.0(7) . .
N3 C15 C16 C17 -180.0(4) . .
C15 C16 C17 C18 -0.6(7) . .
C15 C16 C17 C21 -178.0(4) . .
C16 C17 C18 C19 1.2(7) . .
C21 C17 C18 C19 178.6(5) . .
C17 C18 C19 C20 -2.2(9) . .
C18 C19 C20 C15 2.6(10) . .
C16 C15 C20 C19 -2.0(9) . .
N3 C15 C20 C19 179.0(5) . .
Mo2 O3 C21 O4 4.8(5) 10 .
Mo2 O3 C21 C17 -175.0(3) 10 .
Mo1 O4 C21 O3 -4.7(5) 10 .
Mo1 O4 C21 C17 175.1(3) 10 .
C18 C17 C21 O3 3.3(6) . .
C16 C17 C21 O3 -179.3(4) . .
C18 C17 C21 O4 -176.5(4) . .
C16 C17 C21 O4 0.8(6) . .

loop_
_platon_squeeze_void_nr
_platon_squeeze_void_average_x
_platon_squeeze_void_average_y
_platon_squeeze_void_average_z
_platon_squeeze_void_volume
_platon_squeeze_void_count_electrons
_platon_squeeze_void_content
1 -0.009 -0.003 -0.033 13337 4077 ' '
